data_4335554
loop_
_publ_author_name
'Florian Kettner'
'Christian Worch'
'Jens Moellmer'
'Roger Gl\"aser'
'Reiner Staudt'
'Harald Krautscheid'

_publ_contact_author_address
;
Universit\"at Leipzig
Fakult\"at f\"ur Chemie und Mineralogie
Institut f\"ur Anorganische  Chemie
Johannisallee 29
D-04103 Leipzig
Germany
;
_publ_contact_author_email Krautscheid@rz.uni-leipzig.de
_publ_contact_author_fax 00493419736199
_publ_contact_author_name 'Harald Krautscheid'
_publ_contact_author_phone 00493419736172
_publ_section_title
;
 Synthesis, Crystal Structure and Catalytic Behavior of Homo- and
 Heteronuclear Coordination Polymers [M(tdc)(bpy)] (M2+= Fe2+, Co2+, Zn2+,
 Cd2+; tdc2-= 2,5-thiophenedicarboxylate)
;
_journal_name_full 'Inorganic Chemistry'
_journal_page_first 8738
_journal_page_last 8742
_journal_paper_doi 10.1021/ic400857s
_journal_volume 52
_journal_year 2013
_chemical_formula_moiety 'C16 H10 Cd N2 O4 S'
_chemical_formula_sum 'C16 H10 Cd N2 O4 S'
_chemical_formula_weight 438.72
_chemical_name_systematic
;
 ?
;
_space_group_IT_number 13
_symmetry_cell_setting monoclinic
_symmetry_space_group_name_Hall '-P 2yc'
_symmetry_space_group_name_H-M 'P 1 2/c 1'
_atom_sites_solution_hydrogens geom
_atom_sites_solution_primary direct
_atom_sites_solution_secondary difmap
_audit_creation_method SHELXL-97
_cell_angle_alpha 90.00
_cell_angle_beta 90.00
_cell_angle_gamma 90.00
_cell_formula_units_Z 8
_cell_length_a 19.1588(13)
_cell_length_b 11.6924(8)
_cell_length_c 15.8248(9)
_cell_measurement_reflns_used 16997
_cell_measurement_temperature 180(2)
_cell_measurement_theta_max 29.00
_cell_measurement_theta_min 1.15
_cell_volume 3545.0(4)
_computing_cell_refinement 'STOE X-AREA'
_computing_data_collection 'STOE X-AREA'
_computing_data_reduction 'STOE X-AREA, STOE X-RED'
_computing_molecular_graphics 'DIAMOND 3.2'
_computing_publication_material 'WinGX publication routines (Farrugia, 1999)'
_computing_structure_refinement 'SHELXL-97 (Sheldrick, 1997)'
_computing_structure_solution 'SHELXS-97 (Sheldrick, 1997)'
_diffrn_ambient_temperature 180(2)
_diffrn_detector 'image plate (34 cm diameter / schwenk)'
_diffrn_detector_area_resol_mean 6.67
_diffrn_detector_type STOE
_diffrn_measured_fraction_theta_full 0.907
_diffrn_measured_fraction_theta_max 0.907
_diffrn_measurement_device '2-circle goniometer'
_diffrn_measurement_device_type 'STOE IPDS-2T'
_diffrn_measurement_method '\w scans'
_diffrn_radiation_monochromator graphite
_diffrn_radiation_probe x-ray
_diffrn_radiation_source 'fine-focus sealed tube'
_diffrn_radiation_type MoK\a
_diffrn_radiation_wavelength 0.71073
_diffrn_reflns_av_R_equivalents 0.0739
_diffrn_reflns_av_sigmaI/netI 0.0492
_diffrn_reflns_limit_h_max 24
_diffrn_reflns_limit_h_min -23
_diffrn_reflns_limit_k_max 14
_diffrn_reflns_limit_k_min -10
_diffrn_reflns_limit_l_max 20
_diffrn_reflns_limit_l_min -16
_diffrn_reflns_number 11026
_diffrn_reflns_theta_full 27.00
_diffrn_reflns_theta_max 27.00
_diffrn_reflns_theta_min 1.67
_exptl_absorpt_coefficient_mu 1.370
_exptl_absorpt_correction_type none
_exptl_crystal_colour colourless
_exptl_crystal_density_diffrn 1.644
_exptl_crystal_description needle
_exptl_crystal_F_000 1728
_exptl_crystal_size_max 0.50
_exptl_crystal_size_mid 0.15
_exptl_crystal_size_min 0.13
_refine_diff_density_max 4.129
_refine_diff_density_min -5.142
_refine_diff_density_rms 0.367
_refine_ls_extinction_expression Fc^*^=kFc[1+0.001xFc^2^\l^3^/sin(2\q)]^-1/4^
_refine_ls_extinction_method none
_refine_ls_goodness_of_fit_ref 1.226
_refine_ls_hydrogen_treatment constr
_refine_ls_matrix_type full
_refine_ls_number_parameters 144
_refine_ls_number_reflns 7027
_refine_ls_number_restraints 1
_refine_ls_restrained_S_all 1.227
_refine_ls_R_factor_all 0.1510
_refine_ls_R_factor_gt 0.1400
_refine_ls_shift/su_max 0.002
_refine_ls_shift/su_mean 0.000
_refine_ls_structure_factor_coef Fsqd
_refine_ls_weighting_details 'calc w=1/[\s^2^(Fo^2^)+(0.0164P)^2^+331.5233P] where P=(Fo^2^+2Fc^2^)/3'
_refine_ls_weighting_scheme calc
_refine_ls_wR_factor_gt 0.3210
_refine_ls_wR_factor_ref 0.3270
_reflns_number_gt 6126
_reflns_number_total 7027
_reflns_threshold_expression >2sigma(I)
_cod_data_source_file ic400857s_si_002.cif
_cod_data_source_block ip2-731
_cod_original_sg_symbol_H-M 'P 2/c'
_cod_database_code 4335554

loop_
_symmetry_equiv_pos_as_xyz
'x, y, z'
'x, -y, z+1/2'
'-x, -y, -z'
'-x, y, -z-1/2'

loop_
_atom_site_label
_atom_site_type_symbol
_atom_site_fract_x
_atom_site_fract_y
_atom_site_fract_z
_atom_site_U_iso_or_equiv
_atom_site_adp_type
_atom_site_occupancy
_atom_site_symmetry_multiplicity
_atom_site_calc_flag
_atom_site_refinement_flags
Cd1 Cd 0.05985(10) 0.33582(10) 0.64541(14) 0.0125(3) Uani 1 1 d .
Cd2 Cd 0.44005(12) 0.32739(16) 0.14581(17) 0.0300(5) Uani 1 1 d .
S1 S 0.3143(4) 0.3324(6) 0.4952(4) 0.0236(17) Uani 1 1 d .
C1 C 0.3378(11) 0.3250(17) 0.3973(15) 0.014(4) Uiso 1 1 d .
C2 C 0.2797(13) 0.3472(19) 0.3408(16) 0.017(5) Uiso 1 1 d .
H2 H 0.2837 0.3660 0.2826 0.020 Uiso 1 1 calc R
C3 C 0.2165(12) 0.337(2) 0.3855(16) 0.019(5) Uiso 1 1 d .
H3 H 0.1725 0.3247 0.3594 0.023 Uiso 1 1 calc R
C4 C 0.2266(15) 0.347(2) 0.4769(19) 0.023(5) Uiso 1 1 d .
C5 C 0.4158(17) 0.330(3) 0.362(3) 0.040(7) Uiso 1 1 d .
C6 C 0.1714(14) 0.331(2) 0.5335(16) 0.021(5) Uiso 1 1 d .
O1 O 0.4538(12) 0.311(2) 0.4187(15) 0.039(5) Uiso 1 1 d .
O2 O 0.4235(10) 0.3288(14) 0.2909(13) 0.021(4) Uiso 1 1 d .
O3 O 0.1918(10) 0.3317(15) 0.6154(14) 0.024(4) Uiso 1 1 d .
O4 O 0.1114(11) 0.3414(16) 0.5166(13) 0.023(4) Uiso 1 1 d .
S2 S 0.1861(4) 0.3399(8) -0.0030(5) 0.032(2) Uani 1 1 d .
C7 C 0.2740(15) 0.338(2) -0.0335(17) 0.020(5) Uiso 1 1 d .
C8 C 0.2846(14) 0.360(2) -0.1083(18) 0.024(5) Uiso 1 1 d .
H8 H 0.3295 0.3807 -0.1288 0.029 Uiso 1 1 calc R
C9 C 0.2265(15) 0.353(2) -0.161(2) 0.029(6) Uiso 1 1 d .
H9 H 0.2285 0.3514 -0.2212 0.035 Uiso 1 1 calc R
C10 C 0.1640(12) 0.349(2) -0.1133(15) 0.018(5) Uiso 1 1 d .
C11 C 0.3222(17) 0.344(2) 0.0493(19) 0.030(6) Uiso 1 1 d .
C12 C 0.0931(11) 0.3303(15) -0.1357(15) 0.010(4) Uiso 1 1 d .
O5 O 0.3919(13) 0.3251(18) 0.0106(16) 0.037(5) Uiso 1 1 d .
O6 O 0.3117(13) 0.3377(18) 0.1138(16) 0.036(5) Uiso 1 1 d .
O7 O 0.0743(13) 0.346(2) -0.2137(16) 0.041(5) Uiso 1 1 d .
O8 O 0.0446(8) 0.3313(13) -0.0749(10) 0.013(3) Uiso 1 1 d .
N1 N 0.4381(7) 0.5188(8) 0.1497(9) 0.0163(14) Uiso 1 1 d G
C13 C 0.3868(6) 0.5767(11) 0.1853(9) 0.0263(10) Uiso 1 1 d G
H13 H 0.3487 0.5350 0.2081 0.032 Uiso 1 1 calc R
C14 C 0.3855(7) 0.6934(11) 0.1912(10) 0.0263(10) Uiso 1 1 d G
H14 H 0.3472 0.7304 0.2178 0.032 Uiso 1 1 calc R
C15 C 0.4398(9) 0.7575(8) 0.1584(11) 0.0263(10) Uiso 1 1 d GD
C16 C 0.4913(7) 0.6958(11) 0.1191(11) 0.0263(10) Uiso 1 1 d G
H16 H 0.5290 0.7351 0.0930 0.032 Uiso 1 1 calc R
C17 C 0.4894(6) 0.5798(11) 0.1167(9) 0.0263(10) Uiso 1 1 d G
H17 H 0.5268 0.5405 0.0900 0.032 Uiso 1 1 calc R
N2 N 0.4409(7) 1.1297(7) 0.1565(9) 0.0163(14) Uiso 1 1 d G
C18 C 0.3790(6) 1.0714(11) 0.1722(9) 0.0263(10) Uiso 1 1 d G
H18 H 0.3377 1.1128 0.1853 0.032 Uiso 1 1 calc R
C19 C 0.3775(6) 0.9527(11) 0.1687(10) 0.0263(10) Uiso 1 1 d R
H19 H 0.3352 0.9129 0.1794 0.032 Uiso 1 1 calc R
C20 C 0.4379(8) 0.8921(7) 0.1495(11) 0.0263(10) Uiso 1 1 d RD
C21 C 0.4998(6) 0.9504(10) 0.1339(10) 0.0263(10) Uiso 1 1 d R
H21 H 0.5411 0.9090 0.1207 0.032 Uiso 1 1 calc R
C22 C 0.5013(6) 1.0691(11) 0.1374(10) 0.0263(10) Uiso 1 1 d R
H22 H 0.5437 1.1089 0.1267 0.032 Uiso 1 1 calc R
N3 N 0.0563(8) 0.5395(8) 0.6604(9) 0.0163(14) Uiso 1 1 d G
C23 C 0.0104(7) 0.6002(11) 0.6173(9) 0.0263(10) Uiso 1 1 d G
H23 H -0.0254 0.5605 0.5879 0.032 Uiso 1 1 calc R
C24 C 0.0114(8) 0.7169(12) 0.6125(11) 0.0263(10) Uiso 1 1 d G
H24 H -0.0231 0.7561 0.5806 0.032 Uiso 1 1 calc R
C25 C 0.0629(9) 0.7781(8) 0.6541(12) 0.0263(10) Uiso 1 1 d G
C26 C 0.1114(8) 0.7132(12) 0.6960(10) 0.0263(10) Uiso 1 1 d G
H26 H 0.1492 0.7500 0.7237 0.032 Uiso 1 1 calc R
C27 C 0.1063(7) 0.5974(12) 0.6987(9) 0.0263(10) Uiso 1 1 d G
H27 H 0.1404 0.5560 0.7298 0.032 Uiso 1 1 calc R
N4 N 0.0610(8) 1.1419(7) 0.6508(9) 0.0163(14) Uiso 1 1 d G
C28 C 0.0295(7) 1.0796(10) 0.5921(8) 0.0263(10) Uiso 1 1 d G
H28 H 0.0078 1.1188 0.5465 0.032 Uiso 1 1 calc R
C29 C 0.0260(8) 0.9632(10) 0.5927(8) 0.0263(10) Uiso 1 1 d G
H29 H 0.0022 0.9247 0.5484 0.032 Uiso 1 1 calc R
C30 C 0.0563(9) 0.9007(7) 0.6566(10) 0.0263(10) Uiso 1 1 d G
C31 C 0.0899(8) 0.9645(11) 0.7172(8) 0.0263(10) Uiso 1 1 d G
H31 H 0.1122 0.9271 0.7632 0.032 Uiso 1 1 calc R
C32 C 0.0915(7) 1.0814(10) 0.7118(8) 0.0263(10) Uiso 1 1 d G
H32 H 0.1160 1.1220 0.7545 0.032 Uiso 1 1 calc R

loop_
_atom_site_aniso_label
_atom_site_aniso_U_11
_atom_site_aniso_U_22
_atom_site_aniso_U_33
_atom_site_aniso_U_23
_atom_site_aniso_U_13
_atom_site_aniso_U_12
Cd1 0.0124(6) 0.0066(5) 0.0185(7) 0.0005(6) 0.0005(13) 0.0036(5)
Cd2 0.0230(9) 0.0368(10) 0.0303(10) 0.0025(8) 0.000(2) 0.0079(7)
S1 0.019(4) 0.033(4) 0.019(4) -0.001(2) 0.002(4) 0.002(2)
S2 0.018(4) 0.054(5) 0.025(4) -0.004(3) 0.002(4) -0.003(3)

loop_
_atom_type_symbol
_atom_type_description
_atom_type_scat_dispersion_real
_atom_type_scat_dispersion_imag
_atom_type_scat_source
C C 0.0033 0.0016 'International Tables Vol C Tables 4.2.6.8 and 6.1.1.4'
H H 0.0000 0.0000 'International Tables Vol C Tables 4.2.6.8 and 6.1.1.4'
Cd Cd -0.8075 1.2024 'International Tables Vol C Tables 4.2.6.8 and 6.1.1.4'
N N 0.0061 0.0033 'International Tables Vol C Tables 4.2.6.8 and 6.1.1.4'
O O 0.0106 0.0060 'International Tables Vol C Tables 4.2.6.8 and 6.1.1.4'
S S 0.1246 0.1234 'International Tables Vol C Tables 4.2.6.8 and 6.1.1.4'

loop_
_geom_angle_atom_site_label_1
_geom_angle_atom_site_label_2
_geom_angle_atom_site_label_3
_geom_angle
_geom_angle_site_symmetry_1
_geom_angle_site_symmetry_3
O7 Cd1 O4 146.8(9) 1_556 .
O7 Cd1 N4 90.9(7) 1_556 1_545
O4 Cd1 N4 93.3(6) . 1_545
O7 Cd1 O8 126.3(7) 1_556 4_556
O4 Cd1 O8 86.7(7) . 4_556
N4 Cd1 O8 90.2(5) 1_545 4_556
O7 Cd1 N3 81.4(7) 1_556 .
O4 Cd1 N3 94.2(6) . .
N4 Cd1 N3 172.1(5) 1_545 .
O8 Cd1 N3 92.7(5) 4_556 .
O7 Cd1 O3 93.6(8) 1_556 .
O4 Cd1 O3 53.6(7) . .
N4 Cd1 O3 88.8(6) 1_545 .
O8 Cd1 O3 140.1(7) 4_556 .
N3 Cd1 O3 93.7(5) . .
N1 Cd2 O1 96.5(7) . 4_656
N1 Cd2 N2 174.2(5) . 1_545
O1 Cd2 N2 86.6(7) 4_656 1_545
N1 Cd2 O2 87.9(6) . .
O1 Cd2 O2 124.4(7) 4_656 .
N2 Cd2 O2 86.3(5) 1_545 .
N1 Cd2 O5 91.7(7) . .
O1 Cd2 O5 86.6(9) 4_656 .
N2 Cd2 O5 93.4(6) 1_545 .
O2 Cd2 O5 148.8(9) . .
N1 Cd2 O6 86.6(6) . .
O1 Cd2 O6 141.7(9) 4_656 .
N2 Cd2 O6 94.0(6) 1_545 .
O2 Cd2 O6 93.7(8) . .
O5 Cd2 O6 55.1(9) . .
N1 Cd2 C11 86.1(7) . .
O1 Cd2 C11 119.5(9) 4_656 .
N2 Cd2 C11 96.7(7) 1_545 .
O2 Cd2 C11 116.1(8) . .
O5 Cd2 C11 32.9(9) . .
O6 Cd2 C11 22.4(9) . .
C1 S1 C4 96.7(13) . .
C2 C1 C5 120(2) . .
C2 C1 S1 111.5(17) . .
C5 C1 S1 127(2) . .
C3 C2 C1 110(2) . .
C2 C3 C4 112(2) . .
C6 C4 C3 122(3) . .
C6 C4 S1 128(2) . .
C3 C4 S1 107(2) . .
O2 C5 O1 132(3) . .
O2 C5 C1 118(3) . .
O1 C5 C1 108(3) . .
O4 C6 O3 120(2) . .
O4 C6 C4 125(3) . .
O3 C6 C4 113(2) . .
C5 O1 Cd2 101(2) . 4_656
C5 O2 Cd2 180(2) . .
C6 O3 Cd1 83.9(15) . .
C6 O4 Cd1 102.5(17) . .
C7 S2 C10 87.7(12) . .
C8 C7 C11 133(3) . .
C8 C7 S2 115(2) . .
C11 C7 S2 109.2(19) . .
C7 C8 C9 116(3) . .
C8 C9 C10 111(3) . .
C9 C10 C12 133(2) . .
C9 C10 S2 108.8(19) . .
C12 C10 S2 117.3(18) . .
O6 C11 O5 125(3) . .
O6 C11 C7 133(3) . .
O5 C11 C7 100(2) . .
O6 C11 Cd2 67(2) . .
O5 C11 Cd2 58.5(14) . .
C7 C11 Cd2 158.3(19) . .
O7 C12 O8 119(2) . .
O7 C12 C10 119(2) . .
O8 C12 C10 119(2) . .
C11 O5 Cd2 88.6(16) . .
C11 O6 Cd2 91(2) . .
C12 O7 Cd1 165.4(19) . 1_554
C12 O8 Cd1 104.8(13) . 4_556
C13 N1 C17 116.4 . .
C13 N1 Cd2 122.5(7) . .
C17 N1 Cd2 121.1(7) . .
N1 C13 C14 123.7 . .
C13 C14 C15 120.0 . .
C16 C15 C14 115.3 . .
C16 C15 C20 120.0(11) . .
C14 C15 C20 123.7(11) . .
C17 C16 C15 121.3 . .
N1 C17 C16 123.2 . .
C18 N2 C22 120.0 . .
C18 N2 Cd2 119.7(7) . 1_565
C22 N2 Cd2 119.9(7) . 1_565
C19 C18 N2 120.0 . .
C18 C19 C20 120.0 . .
C19 C20 C21 120.0 . .
C19 C20 C15 120.5(11) . .
C21 C20 C15 118.9(11) . .
C22 C21 C20 120.0 . .
C21 C22 N2 120.0 . .
C23 N3 C27 116.4 . .
C23 N3 Cd1 120.2(7) . .
C27 N3 Cd1 122.3(7) . .
N3 C23 C24 123.7 . .
C23 C24 C25 120.0 . .
C26 C25 C24 115.3 . .
C26 C25 C30 126.7(12) . .
C24 C25 C30 117.7(12) . .
C27 C26 C25 121.3 . .
N3 C27 C26 123.2 . .
C28 N4 C32 114.6 . .
C28 N4 Cd1 121.2(7) . 1_565
C32 N4 Cd1 124.2(7) . 1_565
N4 C28 C29 124.5 . .
C28 C29 C30 121.0 . .
C31 C30 C29 114.9 . .
C31 C30 C25 121.2(12) . .
C29 C30 C25 123.1(12) . .
C32 C31 C30 120.6 . .
N4 C32 C31 124.4 . .

loop_
_geom_bond_atom_site_label_1
_geom_bond_atom_site_label_2
_geom_bond_distance
_geom_bond_site_symmetry_2
Cd1 O7 2.25(3) 1_556
Cd1 O4 2.27(2) .
Cd1 N4 2.269(9) 1_545
Cd1 O8 2.291(16) 4_556
Cd1 N3 2.394(10) .
Cd1 O3 2.57(2) .
Cd2 N1 2.239(9) .
Cd2 O1 2.28(2) 4_656
Cd2 N2 2.318(9) 1_545
Cd2 O2 2.32(2) .
Cd2 O5 2.33(2) .
Cd2 O6 2.51(2) .
Cd2 C11 2.73(3) .
S1 C1 1.62(2) .
S1 C4 1.71(3) .
C1 C2 1.45(3) .
C1 C5 1.60(4) .
C2 C3 1.41(4) .
C3 C4 1.46(4) .
C4 C6 1.40(4) .
C5 O2 1.13(4) .
C5 O1 1.18(4) .
C6 O4 1.19(3) .
C6 O3 1.35(3) .
O1 Cd2 2.28(2) 4_656
S2 C7 1.75(3) .
S2 C10 1.80(3) .
C7 C8 1.23(4) .
C7 C11 1.60(4) .
C8 C9 1.40(4) .
C9 C10 1.42(4) .
C10 C12 1.42(3) .
C11 O6 1.04(4) .
C11 O5 1.49(4) .
C12 O7 1.30(3) .
C12 O8 1.34(3) .
O7 Cd1 2.25(3) 1_554
O8 Cd1 2.291(16) 4_556
N1 C13 1.3200 .
N1 C17 1.3211 .
C13 C14 1.3672 .
C14 C15 1.3844 .
C15 C16 1.3700 .
C15 C20 1.581(12) .
C16 C17 1.3584 .
N2 C18 1.3900 .
N2 C22 1.3900 .
N2 Cd2 2.318(9) 1_565
C18 C19 1.3900 .
C19 C20 1.3900 .
C20 C21 1.3900 .
C21 C22 1.3900 .
N3 C23 1.3200 .
N3 C27 1.3210 .
C23 C24 1.3672 .
C24 C25 1.3845 .
C25 C26 1.3700 .
C25 C30 1.440(13) .
C26 C27 1.3584 .
N4 C28 1.3255 .
N4 C32 1.3326 .
N4 Cd1 2.269(9) 1_565
C28 C29 1.3624 .
C29 C30 1.3758 .
C30 C31 1.3753 .
C31 C32 1.3700 .
